data_7049116
loop_
_publ_author_name
'Zhang, Fan'
'Fluck, Audrey'
'Baudron, St\'ephane A'
'Hosseini, Mir Wais'

_publ_section_title
;
 Strapping a benzaldehyde-appended 2,2'-bis-dipyrrin Zn(ii)
 double-stranded helicate using imine bond formation.
;
_journal_issue 13
_journal_name_full 'Dalton transactions (Cambridge, England : 2003)'
_journal_page_first 4105
_journal_page_last 4108
_journal_paper_doi 10.1039/c9dt00377k
_journal_volume 48
_journal_year 2019
_chemical_formula_sum 'C32 H22 N4 Ni O2'
_chemical_formula_weight 553.24
_space_group_crystal_system triclinic
_space_group_IT_number 2
_space_group_name_Hall '-P 1'
_space_group_name_H-M_alt 'P -1'
_symmetry_space_group_name_Hall '-P 1'
_symmetry_space_group_name_H-M 'P -1'
_atom_sites_solution_hydrogens geom
_audit_creation_method SHELXL-2016/6
_audit_update_record
;
2019-01-24 deposited with the CCDC.    2019-02-21 downloaded from the CCDC.
;
_cell_angle_alpha 110.8970(10)
_cell_angle_beta 98.8930(10)
_cell_angle_gamma 111.0520(10)
_cell_formula_units_Z 2
_cell_length_a 9.7819(2)
_cell_length_b 11.6608(3)
_cell_length_c 12.9613(3)
_cell_measurement_reflns_used 9952
_cell_measurement_temperature 173(2)
_cell_measurement_theta_max 30.14
_cell_measurement_theta_min 2.84
_cell_volume 1219.34(5)
_computing_cell_refinement 'Bruker SAINT'
_computing_data_collection 'Bruker APEX2'
_computing_data_reduction 'Bruker SAINT'
_computing_molecular_graphics 'Bruker SHELXTL'
_computing_publication_material 'Bruker SHELXTL'
_computing_structure_refinement 'SHELXL-2014 (Sheldrick 2014)'
_computing_structure_solution 'SHELXS-97 (Sheldrick 2008)'
_diffrn_ambient_temperature 173(2)
_diffrn_measured_fraction_theta_full 0.958
_diffrn_measured_fraction_theta_max 0.909
_diffrn_measurement_device_type 'Bruker APEX-II CCD'
_diffrn_measurement_method '\f and \w scans'
_diffrn_radiation_type MoK\a
_diffrn_radiation_wavelength 0.71073
_diffrn_reflns_av_R_equivalents 0.0251
_diffrn_reflns_av_unetI/netI 0.0276
_diffrn_reflns_Laue_measured_fraction_full 0.958
_diffrn_reflns_Laue_measured_fraction_max 0.909
_diffrn_reflns_limit_h_max 13
_diffrn_reflns_limit_h_min -13
_diffrn_reflns_limit_k_max 16
_diffrn_reflns_limit_k_min -16
_diffrn_reflns_limit_l_max 18
_diffrn_reflns_limit_l_min -16
_diffrn_reflns_number 24117
_diffrn_reflns_point_group_measured_fraction_full 0.958
_diffrn_reflns_point_group_measured_fraction_max 0.909
_diffrn_reflns_theta_full 25.242
_diffrn_reflns_theta_max 30.160
_diffrn_reflns_theta_min 1.778
_exptl_absorpt_coefficient_mu 0.836
_exptl_absorpt_correction_T_max 0.943
_exptl_absorpt_correction_T_min 0.884
_exptl_absorpt_correction_type multi-scan
_exptl_absorpt_process_details sadabs
_exptl_crystal_colour dark-red
_exptl_crystal_density_diffrn 1.507
_exptl_crystal_density_meas ?
_exptl_crystal_description platelet
_exptl_crystal_F_000 572
_exptl_crystal_size_max 0.150
_exptl_crystal_size_mid 0.100
_exptl_crystal_size_min 0.070
_refine_diff_density_max 0.414
_refine_diff_density_min -0.370
_refine_diff_density_rms 0.060
_refine_ls_extinction_method none
_refine_ls_goodness_of_fit_ref 1.053
_refine_ls_hydrogen_treatment constr
_refine_ls_matrix_type full
_refine_ls_number_parameters 352
_refine_ls_number_reflns 6572
_refine_ls_number_restraints 0
_refine_ls_restrained_S_all 1.053
_refine_ls_R_factor_all 0.0396
_refine_ls_R_factor_gt 0.0326
_refine_ls_shift/su_max 0.001
_refine_ls_shift/su_mean 0.000
_refine_ls_structure_factor_coef Fsqd
_refine_ls_weighting_details 'w=1/[\s^2^(Fo^2^)+(0.0317P)^2^+0.7739P] where P=(Fo^2^+2Fc^2^)/3'
_refine_ls_weighting_scheme calc
_refine_ls_wR_factor_gt 0.0768
_refine_ls_wR_factor_ref 0.0800
_reflns_Friedel_coverage 0.000
_reflns_number_gt 5711
_reflns_number_total 6572
_reflns_threshold_expression 'I > 2\s(I)'
_cod_data_source_file c9dt00377k2.cif
_cod_data_source_block compound2
_cod_depositor_comments
;
The following automatic conversions were performed:

'_exptl_crystal_density_meas' value 'not measured' was changed to '?'
- the value is perceived as not measured.

Automatic conversion script
Id: cif_fix_values 4973 2017-02-22 13:04:09Z antanas 

 Adding full bibliography for 7049113--7049116.cif.
;
_cod_database_code 7049116
_shelx_shelxl_version_number 2016/6
_shelx_space_group_comment
;
The symmetry employed for this shelxl refinement is uniquely defined
by the following loop, which should always be used as a source of
symmetry information in preference to the above space-group names.
They are only intended as comments.
;
_shelx_estimated_absorpt_t_min 0.885
_shelx_estimated_absorpt_t_max 0.944

loop_
_space_group_symop_operation_xyz
'x, y, z'
'-x, -y, -z'

loop_
_atom_site_label
_atom_site_type_symbol
_atom_site_fract_x
_atom_site_fract_y
_atom_site_fract_z
_atom_site_U_iso_or_equiv
_atom_site_adp_type
_atom_site_occupancy
_atom_site_site_symmetry_order
_atom_site_calc_flag
_atom_site_refinement_flags_posn
_atom_site_refinement_flags_adp
C1 C 0.97373(18) 0.75599(16) 0.17006(15) 0.0217(3) Uani 1 1 d . .
H1 H 1.064347 0.832183 0.180780 0.026 Uiso 1 1 calc R U
C2 C 0.95363(19) 0.62010(16) 0.12650(15) 0.0236(3) Uani 1 1 d . .
H2 H 1.025664 0.588477 0.102417 0.028 Uiso 1 1 calc R U
C3 C 0.80895(18) 0.54171(16) 0.12557(15) 0.0214(3) Uani 1 1 d . .
H3 H 0.762453 0.445491 0.101404 0.026 Uiso 1 1 calc R U
C4 C 0.74242(17) 0.63161(14) 0.16748(13) 0.0172(3) Uani 1 1 d . .
C5 C 0.59166(17) 0.59832(14) 0.17318(13) 0.0170(3) Uani 1 1 d . .
C6 C 0.52648(17) 0.68873(15) 0.18701(13) 0.0172(3) Uani 1 1 d . .
C7 C 0.38478(18) 0.67560(16) 0.20916(14) 0.0209(3) Uani 1 1 d . .
H7 H 0.310712 0.598325 0.212109 0.025 Uiso 1 1 calc R U
C8 C 0.37474(18) 0.79422(16) 0.22537(15) 0.0229(3) Uani 1 1 d . .
H8 H 0.293053 0.815434 0.241866 0.027 Uiso 1 1 calc R U
C9 C 0.50971(17) 0.87911(15) 0.21279(14) 0.0198(3) Uani 1 1 d . .
H9 H 0.532819 0.968679 0.220292 0.024 Uiso 1 1 calc R U
C10 C 0.50227(17) 0.46252(15) 0.16980(13) 0.0177(3) Uani 1 1 d . .
C11 C 0.57585(18) 0.41748(15) 0.23722(14) 0.0205(3) Uani 1 1 d . .
H11 H 0.682818 0.471693 0.281151 0.025 Uiso 1 1 calc R U
C12 C 0.49465(19) 0.29512(16) 0.24056(14) 0.0223(3) Uani 1 1 d . .
H12 H 0.546082 0.264931 0.285696 0.027 Uiso 1 1 calc R U
C13 C 0.33784(19) 0.21636(15) 0.17788(15) 0.0218(3) Uani 1 1 d . .
C14 C 0.26408(19) 0.25833(16) 0.10889(15) 0.0224(3) Uani 1 1 d . .
H14 H 0.157209 0.203384 0.064881 0.027 Uiso 1 1 calc R U
C15 C 0.34566(18) 0.38025(15) 0.10383(14) 0.0201(3) Uani 1 1 d . .
H15 H 0.294931 0.407711 0.055486 0.024 Uiso 1 1 calc R U
C16 C 0.2496(2) 0.08730(17) 0.18419(17) 0.0277(4) Uani 1 1 d . .
H16 H 0.142278 0.035941 0.140724 0.033 Uiso 1 1 calc R U
C17 C 1.09120(17) 1.02049(16) 0.40748(14) 0.0195(3) Uani 1 1 d . .
H17 H 1.069198 0.930524 0.398398 0.023 Uiso 1 1 calc R U
C18 C 1.20776(18) 1.14219(16) 0.50333(14) 0.0228(3) Uani 1 1 d . .
H18 H 1.275780 1.148572 0.568230 0.027 Uiso 1 1 calc R U
C19 C 1.20319(18) 1.24866(16) 0.48414(14) 0.0212(3) Uani 1 1 d . .
H19 H 1.267657 1.343666 0.533632 0.025 Uiso 1 1 calc R U
C20 C 1.08378(17) 1.19111(15) 0.37604(14) 0.0174(3) Uani 1 1 d . .
C21 C 1.03563(17) 1.25940(15) 0.32097(14) 0.0180(3) Uani 1 1 d . .
C22 C 0.90510(17) 1.19121(15) 0.22073(14) 0.0191(3) Uani 1 1 d . .
C23 C 0.86379(19) 1.24048(17) 0.14151(15) 0.0247(3) Uani 1 1 d . .
H23 H 0.917204 1.330119 0.148149 0.030 Uiso 1 1 calc R U
C24 C 0.7317(2) 1.13420(18) 0.05308(15) 0.0265(4) Uani 1 1 d . .
H24 H 0.676783 1.136001 -0.013053 0.032 Uiso 1 1 calc R U
C25 C 0.69454(18) 1.02284(16) 0.08007(14) 0.0220(3) Uani 1 1 d . .
H25 H 0.607623 0.935679 0.033678 0.026 Uiso 1 1 calc R U
C26 C 1.12387(18) 1.41126(15) 0.36925(14) 0.0197(3) Uani 1 1 d . .
C27 C 1.28521(18) 1.47662(15) 0.40240(14) 0.0213(3) Uani 1 1 d . .
H27 H 1.341127 1.423792 0.392822 0.026 Uiso 1 1 calc R U
C28 C 1.36438(19) 1.61921(16) 0.44950(15) 0.0237(3) Uani 1 1 d . .
H28 H 1.474273 1.663281 0.473169 0.028 Uiso 1 1 calc R U
C29 C 1.2842(2) 1.69697(16) 0.46204(15) 0.0244(3) Uani 1 1 d . .
C30 C 1.1236(2) 1.63309(16) 0.42780(15) 0.0257(4) Uani 1 1 d . .
H30 H 1.068160 1.686288 0.435426 0.031 Uiso 1 1 calc R U
C31 C 1.0443(2) 1.49130(16) 0.38241(16) 0.0247(3) Uani 1 1 d . .
H31 H 0.934438 1.448002 0.359965 0.030 Uiso 1 1 calc R U
C32 C 1.3706(2) 1.84815(17) 0.50940(17) 0.0339(4) Uani 1 1 d . .
H32 H 1.480489 1.888400 0.532711 0.041 Uiso 1 1 calc R U
N1 N 0.84802(14) 0.76415(12) 0.19459(12) 0.0176(3) Uani 1 1 d . .
N2 N 0.60097(14) 0.81800(12) 0.18904(11) 0.0165(3) Uani 1 1 d . .
N3 N 1.01575(14) 1.04763(12) 0.33121(11) 0.0170(3) Uani 1 1 d . .
N4 N 0.79734(15) 1.05493(13) 0.17984(12) 0.0183(3) Uani 1 1 d . .
O1 O 0.30573(16) 0.04354(13) 0.24118(13) 0.0342(3) Uani 1 1 d . .
O2 O 1.30954(19) 1.92278(13) 0.52000(14) 0.0468(4) Uani 1 1 d . .
Ni1 Ni 0.81585(2) 0.92086(2) 0.22226(2) 0.01577(6) Uani 1 1 d . .

loop_
_atom_site_aniso_label
_atom_site_aniso_U_11
_atom_site_aniso_U_22
_atom_site_aniso_U_33
_atom_site_aniso_U_23
_atom_site_aniso_U_13
_atom_site_aniso_U_12
C1 0.0159(7) 0.0181(7) 0.0299(8) 0.0107(6) 0.0071(6) 0.0068(6)
C2 0.0195(7) 0.0207(7) 0.0325(9) 0.0104(7) 0.0093(7) 0.0122(6)
C3 0.0218(7) 0.0152(7) 0.0270(8) 0.0091(6) 0.0065(7) 0.0090(6)
C4 0.0163(7) 0.0132(6) 0.0208(7) 0.0081(6) 0.0039(6) 0.0056(5)
C5 0.0167(7) 0.0138(6) 0.0178(7) 0.0076(6) 0.0031(6) 0.0046(5)
C6 0.0154(7) 0.0137(6) 0.0204(7) 0.0081(6) 0.0034(6) 0.0049(5)
C7 0.0154(7) 0.0191(7) 0.0263(8) 0.0108(6) 0.0066(6) 0.0052(6)
C8 0.0164(7) 0.0225(7) 0.0315(9) 0.0125(7) 0.0080(7) 0.0099(6)
C9 0.0171(7) 0.0171(7) 0.0246(8) 0.0092(6) 0.0042(6) 0.0081(6)
C10 0.0190(7) 0.0130(6) 0.0197(7) 0.0072(6) 0.0063(6) 0.0058(6)
C11 0.0188(7) 0.0175(7) 0.0238(8) 0.0099(6) 0.0049(6) 0.0069(6)
C12 0.0274(8) 0.0199(7) 0.0253(8) 0.0134(6) 0.0101(7) 0.0126(6)
C13 0.0263(8) 0.0146(7) 0.0270(8) 0.0100(6) 0.0145(7) 0.0086(6)
C14 0.0192(7) 0.0163(7) 0.0257(8) 0.0078(6) 0.0064(7) 0.0037(6)
C15 0.0194(7) 0.0167(7) 0.0210(7) 0.0084(6) 0.0038(6) 0.0060(6)
C16 0.0300(9) 0.0180(7) 0.0389(10) 0.0148(7) 0.0182(8) 0.0097(7)
C17 0.0173(7) 0.0177(7) 0.0241(8) 0.0109(6) 0.0055(6) 0.0072(6)
C18 0.0191(7) 0.0220(7) 0.0230(8) 0.0106(6) 0.0018(6) 0.0064(6)
C19 0.0184(7) 0.0163(7) 0.0220(8) 0.0059(6) 0.0028(6) 0.0048(6)
C20 0.0151(7) 0.0132(6) 0.0211(7) 0.0065(6) 0.0049(6) 0.0049(5)
C21 0.0171(7) 0.0141(6) 0.0235(8) 0.0085(6) 0.0074(6) 0.0071(6)
C22 0.0176(7) 0.0151(6) 0.0244(8) 0.0094(6) 0.0049(6) 0.0072(6)
C23 0.0250(8) 0.0213(7) 0.0318(9) 0.0161(7) 0.0074(7) 0.0108(7)
C24 0.0250(8) 0.0273(8) 0.0268(8) 0.0144(7) 0.0020(7) 0.0117(7)
C25 0.0195(7) 0.0201(7) 0.0227(8) 0.0086(6) 0.0026(6) 0.0080(6)
C26 0.0211(7) 0.0139(6) 0.0227(8) 0.0082(6) 0.0063(6) 0.0065(6)
C27 0.0205(7) 0.0154(7) 0.0266(8) 0.0091(6) 0.0061(7) 0.0076(6)
C28 0.0213(8) 0.0167(7) 0.0273(8) 0.0101(6) 0.0044(7) 0.0035(6)
C29 0.0311(9) 0.0139(7) 0.0229(8) 0.0081(6) 0.0045(7) 0.0064(6)
C30 0.0297(9) 0.0183(7) 0.0307(9) 0.0106(7) 0.0090(7) 0.0132(7)
C31 0.0217(8) 0.0186(7) 0.0322(9) 0.0109(7) 0.0067(7) 0.0086(6)
C32 0.0410(10) 0.0159(7) 0.0324(10) 0.0100(7) 0.0006(8) 0.0054(7)
N1 0.0137(6) 0.0129(5) 0.0235(7) 0.0079(5) 0.0040(5) 0.0044(5)
N2 0.0138(6) 0.0131(5) 0.0210(6) 0.0077(5) 0.0035(5) 0.0051(5)
N3 0.0141(6) 0.0131(5) 0.0218(6) 0.0084(5) 0.0035(5) 0.0046(5)
N4 0.0156(6) 0.0151(6) 0.0225(6) 0.0087(5) 0.0036(5) 0.0060(5)
O1 0.0391(7) 0.0264(6) 0.0539(9) 0.0272(6) 0.0258(7) 0.0186(6)
O2 0.0548(9) 0.0185(6) 0.0530(9) 0.0109(6) -0.0008(8) 0.0146(6)
Ni1 0.01202(9) 0.01064(9) 0.02182(11) 0.00722(7) 0.00259(7) 0.00342(7)

loop_
_atom_type_symbol
_atom_type_description
_atom_type_scat_dispersion_real
_atom_type_scat_dispersion_imag
_atom_type_scat_source
C C 0.0033 0.0016 'International Tables Vol C Tables 4.2.6.8 and 6.1.1.4'
H H 0.0000 0.0000 'International Tables Vol C Tables 4.2.6.8 and 6.1.1.4'
N N 0.0061 0.0033 'International Tables Vol C Tables 4.2.6.8 and 6.1.1.4'
O O 0.0106 0.0060 'International Tables Vol C Tables 4.2.6.8 and 6.1.1.4'
Ni Ni 0.3393 1.1124 'International Tables Vol C Tables 4.2.6.8 and 6.1.1.4'

loop_
_geom_angle_atom_site_label_1
_geom_angle_atom_site_label_2
_geom_angle_atom_site_label_3
_geom_angle
N1 C1 C2 111.14(14)
N1 C1 H1 124.4
C2 C1 H1 124.4
C3 C2 C1 106.48(15)
C3 C2 H2 126.8
C1 C2 H2 126.8
C2 C3 C4 107.12(13)
C2 C3 H3 126.4
C4 C3 H3 126.4
N1 C4 C5 122.82(13)
N1 C4 C3 108.60(13)
C5 C4 C3 128.36(13)
C6 C5 C4 122.82(13)
C6 C5 C10 119.31(14)
C4 C5 C10 117.80(13)
C5 C6 N2 123.31(14)
C5 C6 C7 128.47(14)
N2 C6 C7 108.08(13)
C8 C7 C6 107.58(14)
C8 C7 H7 126.2
C6 C7 H7 126.2
C7 C8 C9 106.43(14)
C7 C8 H8 126.8
C9 C8 H8 126.8
N2 C9 C8 111.67(13)
N2 C9 H9 124.2
C8 C9 H9 124.2
C15 C10 C11 118.91(13)
C15 C10 C5 121.89(13)
C11 C10 C5 119.17(13)
C12 C11 C10 120.76(14)
C12 C11 H11 119.6
C10 C11 H11 119.6
C11 C12 C13 119.92(14)
C11 C12 H12 120.0
C13 C12 H12 120.0
C14 C13 C12 119.94(14)
C14 C13 C16 120.06(15)
C12 C13 C16 120.00(15)
C13 C14 C15 120.37(15)
C13 C14 H14 119.8
C15 C14 H14 119.8
C14 C15 C10 120.04(14)
C14 C15 H15 120.0
C10 C15 H15 120.0
O1 C16 C13 123.91(17)
O1 C16 H16 118.0
C13 C16 H16 118.0
N3 C17 C18 111.66(13)
N3 C17 H17 124.2
C18 C17 H17 124.2
C19 C18 C17 106.39(14)
C19 C18 H18 126.8
C17 C18 H18 126.8
C18 C19 C20 107.45(13)
C18 C19 H19 126.3
C20 C19 H19 126.3
C21 C20 N3 123.37(13)
C21 C20 C19 128.35(14)
N3 C20 C19 108.27(13)
C20 C21 C22 122.77(13)
C20 C21 C26 119.60(13)
C22 C21 C26 117.63(13)
N4 C22 C21 122.99(13)
N4 C22 C23 108.61(13)
C21 C22 C23 128.29(14)
C24 C23 C22 107.23(14)
C24 C23 H23 126.4
C22 C23 H23 126.4
C23 C24 C25 106.33(14)
C23 C24 H24 126.8
C25 C24 H24 126.8
N4 C25 C24 111.46(14)
N4 C25 H25 124.3
C24 C25 H25 124.3
C27 C26 C31 118.77(14)
C27 C26 C21 121.59(14)
C31 C26 C21 119.64(14)
C28 C27 C26 120.11(15)
C28 C27 H27 119.9
C26 C27 H27 119.9
C29 C28 C27 120.48(15)
C29 C28 H28 119.8
C27 C28 H28 119.8
C28 C29 C30 120.00(14)
C28 C29 C32 119.52(16)
C30 C29 C32 120.46(16)
C31 C30 C29 119.76(16)
C31 C30 H30 120.1
C29 C30 H30 120.1
C30 C31 C26 120.87(16)
C30 C31 H31 119.6
C26 C31 H31 119.6
O2 C32 C29 123.71(19)
O2 C32 H32 118.1
C29 C32 H32 118.1
C1 N1 C4 106.65(13)
C1 N1 Ni1 122.43(10)
C4 N1 Ni1 129.20(10)
C9 N2 C6 106.23(13)
C9 N2 Ni1 121.58(10)
C6 N2 Ni1 126.89(10)
C17 N3 C20 106.23(12)
C17 N3 Ni1 123.04(10)
C20 N3 Ni1 126.97(10)
C25 N4 C22 106.36(12)
C25 N4 Ni1 122.80(11)
C22 N4 Ni1 128.41(10)
N1 Ni1 N4 152.48(6)
N1 Ni1 N2 91.43(5)
N4 Ni1 N2 95.48(5)
N1 Ni1 N3 95.25(5)
N4 Ni1 N3 91.81(5)
N2 Ni1 N3 150.31(6)

loop_
_geom_bond_atom_site_label_1
_geom_bond_atom_site_label_2
_geom_bond_distance
C1 N1 1.344(2)
C1 C2 1.404(2)
C1 H1 0.9500
C2 C3 1.377(2)
C2 H2 0.9500
C3 C4 1.418(2)
C3 H3 0.9500
C4 N1 1.3902(18)
C4 C5 1.405(2)
C5 C6 1.391(2)
C5 C10 1.4893(19)
C6 N2 1.4073(18)
C6 C7 1.424(2)
C7 C8 1.365(2)
C7 H7 0.9500
C8 C9 1.412(2)
C8 H8 0.9500
C9 N2 1.336(2)
C9 H9 0.9500
C10 C15 1.397(2)
C10 C11 1.401(2)
C11 C12 1.382(2)
C11 H11 0.9500
C12 C13 1.388(2)
C12 H12 0.9500
C13 C14 1.388(2)
C13 C16 1.481(2)
C14 C15 1.389(2)
C14 H14 0.9500
C15 H15 0.9500
C16 O1 1.205(2)
C16 H16 0.9500
C17 N3 1.3370(19)
C17 C18 1.414(2)
C17 H17 0.9500
C18 C19 1.365(2)
C18 H18 0.9500
C19 C20 1.427(2)
C19 H19 0.9500
C20 C21 1.392(2)
C20 N3 1.4024(18)
C21 C22 1.404(2)
C21 C26 1.489(2)
C22 N4 1.3930(18)
C22 C23 1.417(2)
C23 C24 1.377(2)
C23 H23 0.9500
C24 C25 1.402(2)
C24 H24 0.9500
C25 N4 1.3439(19)
C25 H25 0.9500
C26 C27 1.396(2)
C26 C31 1.399(2)
C27 C28 1.393(2)
C27 H27 0.9500
C28 C29 1.382(2)
C28 H28 0.9500
C29 C30 1.389(2)
C29 C32 1.482(2)
C30 C31 1.388(2)
C30 H30 0.9500
C31 H31 0.9500
C32 O2 1.203(2)
C32 H32 0.9500
N1 Ni1 1.8835(12)
N2 Ni1 1.8927(12)
N3 Ni1 1.8930(12)
N4 Ni1 1.8881(12)
